data_4131128
loop_
_publ_author_name
'Tian, Maoqun'
'Yan, Ming'
'Baran, Phil S.'

_publ_section_title
;
 11-Step Total Synthesis of Araiosamines.
;
_journal_issue 43
_journal_name_full 'Journal of the American Chemical Society'
_journal_page_first 14234
_journal_page_last 14237
_journal_paper_doi 10.1021/jacs.6b09701
_journal_volume 138
_journal_year 2016
_chemical_absolute_configuration ad
_chemical_formula_moiety 'C11 H13 F3 N4 O3'
_chemical_formula_sum 'C11 H13 F3 N4 O3'
_chemical_formula_weight 306.25
_space_group_crystal_system hexagonal
_space_group_IT_number 170
_space_group_name_Hall 'P 65'
_space_group_name_H-M_alt 'P 65'
_atom_sites_solution_hydrogens mixed
_atom_sites_solution_primary direct
_atom_sites_solution_secondary difmap
_audit_creation_date 2016-07-07
_audit_creation_method
;
Olex2 1.2-beta
(compiled 2016.02.19 svn.r3266 for OlexSys, GUI svn.r5155)
;
_cell_angle_alpha 90
_cell_angle_beta 90
_cell_angle_gamma 120
_cell_formula_units_Z 6
_cell_length_a 9.4581(3)
_cell_length_b 9.4581(3)
_cell_length_c 26.7583(8)
_cell_measurement_reflns_used 9956
_cell_measurement_temperature 100.0
_cell_measurement_theta_max 68.240
_cell_measurement_theta_min 5.401
_cell_volume 2072.99(11)
_computing_cell_refinement 'SAINT v8.34A (Bruker, 2013)'
_computing_data_collection 'APEX2 v2014.11-0 (Bruker, 2014)'
_computing_data_reduction 'SAINT v8.34A (Bruker, 2013)'
_computing_molecular_graphics 'Olex2 (Dolomanov et al., 2009)'
_computing_publication_material 'Olex2 (Dolomanov et al., 2009)'
_computing_structure_refinement 'ShelXL (Sheldrick, 2015)'
_computing_structure_solution 'ShelXT (Sheldrick, 2015)'
_diffrn_ambient_temperature 100.0
_diffrn_detector 'Bruker APEX-II CCD'
_diffrn_detector_area_resol_mean 7.9
_diffrn_detector_type 'CCD Area Detector'
_diffrn_measured_fraction_theta_full 0.995
_diffrn_measured_fraction_theta_max 0.994
_diffrn_measurement_device 'Kappa Four-Circle Diffractometer'
_diffrn_measurement_device_type 'Bruker X8 APEX II Cu'
_diffrn_measurement_method '\w and \f scans'
_diffrn_radiation_monochromator 'Double Bounce Multilayer Mirrors'
_diffrn_radiation_probe x-ray
_diffrn_radiation_type CuK\a
_diffrn_radiation_wavelength 1.54178
_diffrn_reflns_av_R_equivalents 0.0296
_diffrn_reflns_av_unetI/netI 0.0231
_diffrn_reflns_Laue_measured_fraction_full 0.995
_diffrn_reflns_Laue_measured_fraction_max 0.994
_diffrn_reflns_limit_h_max 11
_diffrn_reflns_limit_h_min -9
_diffrn_reflns_limit_k_max 10
_diffrn_reflns_limit_k_min -11
_diffrn_reflns_limit_l_max 32
_diffrn_reflns_limit_l_min -31
_diffrn_reflns_number 14151
_diffrn_reflns_point_group_measured_fraction_full 0.979
_diffrn_reflns_point_group_measured_fraction_max 0.975
_diffrn_reflns_theta_full 68.000
_diffrn_reflns_theta_max 68.235
_diffrn_reflns_theta_min 5.400
_diffrn_source 'Micro Focus Rotating Anode'
_diffrn_source_type 'Bruker Microstar FR-592'
_diffrn_standards_number 0
_exptl_absorpt_coefficient_mu 1.185
_exptl_absorpt_correction_T_max 0.3201
_exptl_absorpt_correction_T_min 0.2350
_exptl_absorpt_correction_type multi-scan
_exptl_absorpt_process_details
;
SADABS-2014/5 (Bruker,2014/5) was used for absorption correction.
wR2(int) was 0.0663 before and 0.0458 after correction.
The Ratio of minimum to maximum transmission is 0.7341.
The \l/2 correction factor is 0.00150.
;
_exptl_crystal_colour Colorless
_exptl_crystal_colour_primary Colorless
_exptl_crystal_density_diffrn 1.472
_exptl_crystal_description Block
_exptl_crystal_F_000 948
_exptl_crystal_size_max 0.157
_exptl_crystal_size_mid 0.131
_exptl_crystal_size_min 0.119
_refine_diff_density_max 0.148
_refine_diff_density_min -0.141
_refine_diff_density_rms 0.027
_refine_ls_abs_structure_details
;
 Flack x determined using 1158 quotients [(I+)-(I-)]/[(I+)+(I-)]
 (Parsons, Flack and Wagner, Acta Cryst. B69 (2013) 249-259).
;
_refine_ls_abs_structure_Flack -0.02(4)
_refine_ls_extinction_method none
_refine_ls_goodness_of_fit_ref 1.056
_refine_ls_hydrogen_treatment mixed
_refine_ls_matrix_type full
_refine_ls_number_parameters 197
_refine_ls_number_reflns 2482
_refine_ls_number_restraints 2
_refine_ls_restrained_S_all 1.056
_refine_ls_R_factor_all 0.0223
_refine_ls_R_factor_gt 0.0221
_refine_ls_shift/su_max 0.001
_refine_ls_shift/su_mean 0.000
_refine_ls_structure_factor_coef Fsqd
_refine_ls_weighting_details 'w=1/[\s^2^(Fo^2^)+(0.0222P)^2^+0.3798P] where P=(Fo^2^+2Fc^2^)/3'
_refine_ls_weighting_scheme calc
_refine_ls_wR_factor_gt 0.0537
_refine_ls_wR_factor_ref 0.0538
_reflns_Friedel_coverage 0.917
_reflns_Friedel_fraction_full 0.962
_reflns_Friedel_fraction_max 0.955
_reflns_number_gt 2457
_reflns_number_total 2482
_reflns_threshold_expression 'I > 2\s(I)'
_cod_data_source_file ja6b09701_si_004.cif
_cod_data_source_block Baran593
_cod_depositor_comments
;
The following automatic conversions were performed:

data item '_diffrn_radiation_probe' value 'X-ray' was changed to
'x-ray' in accordance with the
/home/saulius/struct/COD-crude-data/automatic-downloads/DataCite-retrospective/ACS/depositions/lib/dictionaries/cif_core.dic
dictionary named 'cif_core.dic' version 2.4.2 last updated on
2011-04-26.

Automatic conversion script
Id: cif_fix_values 6909 2019-04-08 15:41:33Z antanas 
;
_cod_original_cell_volume 2072.99(15)
_cod_database_code 4131128
_shelx_space_group_comment
;
The symmetry employed for this shelxl refinement is uniquely defined
by the following loop, which should always be used as a source of
symmetry information in preference to the above space-group names.
They are only intended as comments.
;
_shelx_estimated_absorpt_t_max 0.872
_shelx_estimated_absorpt_t_min 0.836
_olex2_refinement_description
;
1. Fixed Uiso
 At 1.2 times of:
  All C(H) groups
 At 1.5 times of:
  All C(H,H,H) groups
2. Restrained distances
 N4-H4
 0.95 with sigma of 0.02
3.a Aromatic/amide H refined with riding coordinates:
 C1(H1), C2(H2), C3(H3)
3.b Idealised Me refined as rotating group:
 C9(H9A,H9B,H9C), C10(H10A,H10B,H10C), C11(H11A,H11B,H11C)
;
_shelx_shelxl_version_number 2014/7
_olex2_submission_special_instructions 'No special instructions were received'

loop_
_space_group_symop_operation_xyz
'x, y, z'
'-y, x-y, z+2/3'
'-x+y, -x, z+1/3'
'-x, -y, z+1/2'
'y, -x+y, z+1/6'
'x-y, x, z+5/6'

loop_
_atom_site_label
_atom_site_type_symbol
_atom_site_fract_x
_atom_site_fract_y
_atom_site_fract_z
_atom_site_U_iso_or_equiv
_atom_site_adp_type
_atom_site_occupancy
_atom_site_site_symmetry_order
_atom_site_calc_flag
_atom_site_refinement_flags_posn
F1 F 1.05821(17) 0.66727(15) 0.57983(5) 0.0395(3) Uani 1 1 d .
F2 F 0.88530(16) 0.46551(19) 0.62442(5) 0.0434(3) Uani 1 1 d .
F3 F 1.12042(15) 0.49285(16) 0.60836(4) 0.0335(3) Uani 1 1 d .
O1 O 0.78686(16) 0.36695(17) 0.53122(5) 0.0261(3) Uani 1 1 d .
O2 O 0.86080(15) 0.13401(16) 0.57934(5) 0.0227(3) Uani 1 1 d .
O3 O 0.72189(16) -0.10235(16) 0.53515(5) 0.0235(3) Uani 1 1 d .
N1 N 1.0852(2) 0.1694(2) 0.41537(7) 0.0297(4) Uani 1 1 d .
N2 N 1.10377(19) 0.30008(19) 0.44291(6) 0.0209(3) Uani 1 1 d .
N3 N 1.04079(19) 0.40298(19) 0.51147(6) 0.0223(3) Uani 1 1 d .
N4 N 0.90046(19) 0.1167(2) 0.49504(6) 0.0205(3) Uani 1 1 d D
H4 H 0.876(3) 0.046(3) 0.4687(8) 0.020(5) Uiso 1 1 d D
C1 C 1.1789(3) 0.2379(3) 0.37592(8) 0.0336(5) Uani 1 1 d .
H1 H 1.1921 0.1781 0.3496 0.040 Uiso 1 1 calc R
C2 C 1.2575(2) 0.4101(2) 0.37732(8) 0.0279(4) Uani 1 1 d .
H2 H 1.3298 0.4847 0.3531 0.033 Uiso 1 1 calc R
C3 C 1.2078(2) 0.4462(2) 0.42045(7) 0.0226(4) Uani 1 1 d .
H3 H 1.2388 0.5521 0.4327 0.027 Uiso 1 1 calc R
C4 C 1.0115(2) 0.2765(2) 0.48588(7) 0.0195(4) Uani 1 1 d .
C5 C 0.9262(2) 0.4087(2) 0.54152(6) 0.0208(4) Uani 1 1 d .
C6 C 0.9989(2) 0.5084(2) 0.58936(7) 0.0253(4) Uani 1 1 d .
C7 C 0.8280(2) 0.0546(2) 0.54149(7) 0.0199(4) Uani 1 1 d .
C8 C 0.6199(2) -0.2049(2) 0.57765(7) 0.0245(4) Uani 1 1 d .
C9 C 0.5107(3) -0.1410(3) 0.59566(8) 0.0293(4) Uani 1 1 d .
H9A H 0.5781 -0.0297 0.6085 0.044 Uiso 1 1 calc GR
H9B H 0.4396 -0.2116 0.6224 0.044 Uiso 1 1 calc GR
H9C H 0.4438 -0.1402 0.5678 0.044 Uiso 1 1 calc GR
C10 C 0.7302(3) -0.2083(3) 0.61833(8) 0.0314(5) Uani 1 1 d .
H10A H 0.8148 -0.2253 0.6032 0.047 Uiso 1 1 calc GR
H10B H 0.6653 -0.2974 0.6417 0.047 Uiso 1 1 calc GR
H10C H 0.7816 -0.1042 0.6364 0.047 Uiso 1 1 calc GR
C11 C 0.5211(3) -0.3709(2) 0.55303(9) 0.0344(5) Uani 1 1 d .
H11A H 0.4631 -0.3616 0.5240 0.052 Uiso 1 1 calc GR
H11B H 0.4420 -0.4483 0.5770 0.052 Uiso 1 1 calc GR
H11C H 0.5945 -0.4100 0.5422 0.052 Uiso 1 1 calc GR

loop_
_atom_site_aniso_label
_atom_site_aniso_U_11
_atom_site_aniso_U_22
_atom_site_aniso_U_33
_atom_site_aniso_U_23
_atom_site_aniso_U_13
_atom_site_aniso_U_12
F1 0.0532(8) 0.0233(6) 0.0417(7) -0.0071(5) -0.0109(6) 0.0190(6)
F2 0.0362(7) 0.0600(9) 0.0253(6) -0.0101(6) 0.0043(5) 0.0175(7)
F3 0.0351(6) 0.0367(6) 0.0306(6) -0.0061(5) -0.0135(5) 0.0193(5)
O1 0.0222(7) 0.0306(7) 0.0256(7) 0.0008(5) -0.0010(5) 0.0133(6)
O2 0.0234(6) 0.0231(6) 0.0185(6) 0.0009(5) -0.0007(5) 0.0092(5)
O3 0.0267(7) 0.0181(6) 0.0199(6) 0.0031(5) 0.0042(5) 0.0069(5)
N1 0.0330(9) 0.0210(8) 0.0312(9) -0.0024(7) 0.0095(7) 0.0105(7)
N2 0.0210(8) 0.0191(7) 0.0215(8) 0.0001(6) 0.0032(6) 0.0092(6)
N3 0.0223(8) 0.0211(8) 0.0213(8) -0.0001(6) 0.0016(6) 0.0091(6)
N4 0.0226(7) 0.0187(7) 0.0168(7) 0.0017(6) 0.0013(6) 0.0077(6)
C1 0.0367(11) 0.0281(10) 0.0324(11) -0.0028(9) 0.0125(9) 0.0135(9)
C2 0.0256(9) 0.0271(10) 0.0274(10) 0.0035(8) 0.0087(8) 0.0106(8)
C3 0.0207(9) 0.0203(9) 0.0252(10) 0.0025(7) 0.0019(7) 0.0091(7)
C4 0.0180(8) 0.0198(8) 0.0204(9) 0.0020(7) -0.0012(7) 0.0092(7)
C5 0.0243(9) 0.0184(8) 0.0191(9) 0.0025(7) 0.0007(7) 0.0103(7)
C6 0.0283(10) 0.0251(9) 0.0240(10) -0.0011(7) 0.0003(8) 0.0144(8)
C7 0.0187(8) 0.0209(8) 0.0197(9) 0.0025(7) 0.0004(7) 0.0095(7)
C8 0.0243(9) 0.0213(9) 0.0233(9) 0.0074(7) 0.0055(8) 0.0079(8)
C9 0.0256(10) 0.0303(10) 0.0304(10) 0.0057(8) 0.0041(8) 0.0127(8)
C10 0.0268(10) 0.0358(11) 0.0306(11) 0.0147(9) 0.0057(8) 0.0149(9)
C11 0.0366(11) 0.0219(10) 0.0349(11) 0.0042(8) 0.0070(9) 0.0073(9)

loop_
_atom_type_symbol
_atom_type_description
_atom_type_scat_dispersion_real
_atom_type_scat_dispersion_imag
_atom_type_scat_source
C C 0.0181 0.0091 'International Tables Vol C Tables 4.2.6.8 and 6.1.1.4'
H H 0.0000 0.0000 'International Tables Vol C Tables 4.2.6.8 and 6.1.1.4'
F F 0.0727 0.0534 'International Tables Vol C Tables 4.2.6.8 and 6.1.1.4'
N N 0.0311 0.0180 'International Tables Vol C Tables 4.2.6.8 and 6.1.1.4'
O O 0.0492 0.0322 'International Tables Vol C Tables 4.2.6.8 and 6.1.1.4'

loop_
_geom_angle_atom_site_label_1
_geom_angle_atom_site_label_2
_geom_angle_atom_site_label_3
_geom_angle
C7 O3 C8 120.84(14)
C1 N1 N2 103.58(16)
N1 N2 C4 120.74(15)
C3 N2 N1 112.14(15)
C3 N2 C4 126.85(16)
C4 N3 C5 122.88(16)
C4 N4 H4 116.2(14)
C4 N4 C7 124.67(16)
C7 N4 H4 119.1(14)
N1 C1 H1 123.8
N1 C1 C2 112.41(18)
C2 C1 H1 123.8
C1 C2 H2 127.3
C3 C2 C1 105.37(17)
C3 C2 H2 127.3
N2 C3 H3 126.8
C2 C3 N2 106.49(16)
C2 C3 H3 126.8
N3 C4 N2 117.74(16)
N3 C4 N4 128.72(17)
N4 C4 N2 113.54(16)
O1 C5 N3 127.57(17)
O1 C5 C6 118.27(17)
N3 C5 C6 113.16(16)
F1 C6 C5 109.78(16)
F2 C6 F1 107.34(17)
F2 C6 F3 107.94(17)
F2 C6 C5 110.87(16)
F3 C6 F1 107.23(16)
F3 C6 C5 113.43(16)
O2 C7 O3 128.44(17)
O2 C7 N4 124.43(17)
O3 C7 N4 107.13(15)
O3 C8 C9 109.34(15)
O3 C8 C10 109.38(15)
O3 C8 C11 101.83(15)
C9 C8 C10 113.15(17)
C9 C8 C11 111.21(17)
C11 C8 C10 111.32(18)
C8 C9 H9A 109.5
C8 C9 H9B 109.5
C8 C9 H9C 109.5
H9A C9 H9B 109.5
H9A C9 H9C 109.5
H9B C9 H9C 109.5
C8 C10 H10A 109.5
C8 C10 H10B 109.5
C8 C10 H10C 109.5
H10A C10 H10B 109.5
H10A C10 H10C 109.5
H10B C10 H10C 109.5
C8 C11 H11A 109.5
C8 C11 H11B 109.5
C8 C11 H11C 109.5
H11A C11 H11B 109.5
H11A C11 H11C 109.5
H11B C11 H11C 109.5

loop_
_geom_bond_atom_site_label_1
_geom_bond_atom_site_label_2
_geom_bond_distance
F1 C6 1.340(2)
F2 C6 1.328(2)
F3 C6 1.330(2)
O1 C5 1.204(2)
O2 C7 1.206(2)
O3 C7 1.323(2)
O3 C8 1.493(2)
N1 N2 1.373(2)
N1 C1 1.322(3)
N2 C3 1.371(2)
N2 C4 1.393(2)
N3 C4 1.283(2)
N3 C5 1.372(3)
N4 H4 0.916(19)
N4 C4 1.364(2)
N4 C7 1.399(2)
C1 H1 0.9500
C1 C2 1.413(3)
C2 H2 0.9500
C2 C3 1.353(3)
C3 H3 0.9500
C5 C6 1.534(3)
C8 C9 1.512(3)
C8 C10 1.519(3)
C8 C11 1.518(3)
C9 H9A 0.9800
C9 H9B 0.9800
C9 H9C 0.9800
C10 H10A 0.9800
C10 H10B 0.9800
C10 H10C 0.9800
C11 H11A 0.9800
C11 H11B 0.9800
C11 H11C 0.9800

loop_
_geom_hbond_atom_site_label_D
_geom_hbond_atom_site_label_H
_geom_hbond_atom_site_label_A
_geom_hbond_distance_DH
_geom_hbond_distance_HA
_geom_hbond_distance_DA
_geom_hbond_angle_DHA
_geom_hbond_site_symmetry_A
N4 H4 O2 0.916(19) 2.20(2) 3.072(2) 159(2) 6_544
